data_7015097
loop_
_publ_author_name
'Kobayashi, Atsushi'
'Ohbayashi, Korin'
'Aoki, Rie'
'Chang, Ho-Chol'
'Kato, Masako'

_publ_section_title
;
 Synthesis, structure and photophysical properties of a flavin-based
 platinum(II) complex.
;
_journal_issue 14
_journal_name_full 'Dalton transactions (Cambridge, England : 2003)'
_journal_page_first 3484
_journal_page_last 3489
_journal_paper_doi 10.1039/c0dt01139h
_journal_volume 40
_journal_year 2011
_chemical_formula_moiety 'C17 H21 N7 O3 S2 '
_chemical_formula_sum 'C17 H21 N7 O3 S2'
_chemical_formula_weight 435.52
_space_group_IT_number 2
_symmetry_cell_setting triclinic
_symmetry_Int_Tables_number 2
_symmetry_space_group_name_Hall '-P 1'
_symmetry_space_group_name_H-M 'P -1'
_cell_angle_alpha 97.378(8)
_cell_angle_beta 103.656(17)
_cell_angle_gamma 94.000(11)
_cell_formula_units_Z 2
_cell_length_a 6.809(5)
_cell_length_b 12.003(9)
_cell_length_c 12.379(10)
_cell_measurement_reflns_used 2246
_cell_measurement_temperature 120.1
_cell_measurement_theta_max 29.2
_cell_measurement_theta_min 1.7
_cell_volume 969.7(13)
_computing_cell_refinement CrystalClear
_computing_data_collection CrystalClear
_computing_data_reduction CrystalStructure
_computing_publication_material 'CrystalStructure 3.8'
_computing_structure_refinement SHELXL
_computing_structure_solution SIR2004
_diffrn_ambient_temperature 120.1
_diffrn_detector_area_resol_mean 7.31
_diffrn_measured_fraction_theta_full 0.665
_diffrn_measured_fraction_theta_max 0.665
_diffrn_measurement_device_type 'Rigaku Mercury'
_diffrn_measurement_method \w
_diffrn_radiation_type Synchrotron
_diffrn_radiation_wavelength 0.68900
_diffrn_reflns_av_R_equivalents 0.069
_diffrn_reflns_limit_h_max 9
_diffrn_reflns_limit_h_min -9
_diffrn_reflns_limit_k_max 15
_diffrn_reflns_limit_k_min -15
_diffrn_reflns_limit_l_max 16
_diffrn_reflns_limit_l_min -16
_diffrn_reflns_number 6338
_diffrn_reflns_theta_full 29.25
_diffrn_reflns_theta_max 29.25
_exptl_absorpt_coefficient_mu 0.000
_exptl_absorpt_correction_T_max 1.000
_exptl_absorpt_correction_T_min 0.301
_exptl_absorpt_correction_type multi-scan
_exptl_absorpt_process_details 'Jacobson, R. (1998) Private communication'
_exptl_crystal_colour orange
_exptl_crystal_density_diffrn 1.492
_exptl_crystal_density_method 'not measured'
_exptl_crystal_description platelet
_exptl_crystal_F_000 456.00
_exptl_crystal_size_max 0.10
_exptl_crystal_size_mid 0.03
_exptl_crystal_size_min 0.03
_refine_diff_density_max 1.48
_refine_diff_density_min -0.72
_refine_ls_extinction_method none
_refine_ls_goodness_of_fit_ref 0.997
_refine_ls_hydrogen_treatment refall
_refine_ls_number_parameters 263
_refine_ls_number_reflns 3843
_refine_ls_R_factor_gt 0.0905
_refine_ls_shift/su_max 0.0000
_refine_ls_structure_factor_coef Fsqd
_refine_ls_weighting_details 'w = 1/[\s^2^(Fo^2^)+(0.1716P)^2^+0.0000P] where P=(Fo^2^+2Fc^2^)/3'
_refine_ls_weighting_scheme calc
_refine_ls_wR_factor_ref 0.2767
_reflns_number_gt 2110
_reflns_number_total 3843
_reflns_threshold_expression F^2^>2.0\s(F^2^)
_cod_data_source_file c0dt01139h.txt
_cod_data_source_block '__FL-TSCZ-c'
_cod_original_formula_sum 'C17 H21 N7 O3 S2 '
_cod_database_code 7015097

loop_
_symmetry_equiv_pos_site_id
_symmetry_equiv_pos_as_xyz
1 +X,+Y,+Z
2 -X,-Y,-Z

loop_
_atom_site_label
_atom_site_type_symbol
_atom_site_fract_x
_atom_site_fract_y
_atom_site_fract_z
_atom_site_U_iso_or_equiv
_atom_site_adp_type
_atom_site_occupancy
_atom_site_symmetry_multiplicity
_atom_site_calc_flag
_atom_site_refinement_flags
_atom_site_disorder_assembly
_atom_site_disorder_group
S(1) S -0.30129(19) 1.03609(12) 0.16504(11) 0.0239(3) Uani 1.00 1 d . . .
S(2) S 0.7563(2) 0.88502(13) 0.57984(12) 0.0291(3) Uani 1.00 1 d . . .
O(1) O 0.5603(5) 0.6103(3) 0.4507(2) 0.0233(8) Uani 1.00 1 d . . .
O(2) O 0.3137(5) 0.2847(3) 0.2154(2) 0.0243(8) Uani 1.00 1 d . . .
O(3) O 0.7954(5) 1.0097(3) 0.6244(3) 0.0320(9) Uani 1.00 1 d . . .
N(1) N 0.4542(5) 0.6296(3) 0.2666(3) 0.0146(7) Uani 1.00 1 d . . .
N(2) N 0.4285(5) 0.4510(3) 0.3321(3) 0.0180(8) Uani 1.00 1 d . . .
N(3) N 0.2386(5) 0.4030(3) 0.0315(3) 0.0154(8) Uani 1.00 1 d . . .
N(4) N 0.3453(5) 0.6372(3) 0.0769(3) 0.0135(7) Uani 1.00 1 d . . .
N(5) N 0.1126(5) 0.8464(3) 0.0988(3) 0.0182(8) Uani 1.00 1 d . . .
N(6) N -0.0021(5) 0.9114(3) 0.1535(3) 0.0196(8) Uani 1.00 1 d . . .
N(7) N -0.2401(6) 0.9045(3) -0.0133(3) 0.0227(9) Uani 1.00 1 d . . .
C(1) C 0.4831(6) 0.5662(4) 0.3534(3) 0.0161(9) Uani 1.00 1 d . . .
C(2) C 0.3504(6) 0.3856(4) 0.2274(3) 0.0153(9) Uani 1.00 1 d . . .
C(3) C 0.3173(6) 0.4553(4) 0.1339(3) 0.0139(8) Uani 1.00 1 d . . .
C(4) C 0.2047(6) 0.4689(4) -0.0527(3) 0.0146(9) Uani 1.00 1 d . . .
C(5) C 0.1168(6) 0.4127(4) -0.1633(3) 0.0150(9) Uani 1.00 1 d . . .
C(6) C 0.0790(6) 0.4714(4) -0.2539(3) 0.0158(9) Uani 1.00 1 d . . .
C(7) C -0.0078(7) 0.4108(4) -0.3708(4) 0.0220(10) Uani 1.00 1 d . . .
C(8) C 0.0942(7) 0.6594(4) -0.3281(4) 0.0222(10) Uani 1.00 1 d . . .
C(9) C 0.1290(6) 0.5920(4) -0.2315(3) 0.0151(9) Uani 1.00 1 d . . .
C(10) C 0.2140(6) 0.6479(4) -0.1242(3) 0.0170(9) Uani 1.00 1 d . . .
C(11) C 0.2547(6) 0.5860(4) -0.0330(3) 0.0141(8) Uani 1.00 1 d . . .
C(12) C 0.3736(6) 0.5755(3) 0.1630(3) 0.0117(8) Uani 1.00 1 d . . .
C(13) C 0.4197(7) 0.7589(3) 0.1049(4) 0.0163(9) Uani 1.00 1 d . . .
C(14) C 0.2836(7) 0.8269(4) 0.1593(4) 0.0202(10) Uani 1.00 1 d . . .
C(15) C -0.1773(7) 0.9455(4) 0.0954(4) 0.0181(9) Uani 1.00 1 d . . .
C(16) C 0.7575(10) 0.8751(5) 0.4335(5) 0.0360(14) Uani 1.00 1 d . . .
C(17) C 0.4894(8) 0.8498(5) 0.5644(5) 0.0322(12) Uani 1.00 1 d . . .
H(1) H 0.4449 0.4153 0.3909 0.022 Uiso 1.00 1 c R . .
H(2) H 0.0832 0.3332 -0.1754 0.018 Uiso 1.00 1 c R . .
H(3) H 0.1029 0.3898 -0.4049 0.026 Uiso 1.00 1 c R . .
H(4) H -0.0899 0.4605 -0.4158 0.026 Uiso 1.00 1 c R . .
H(5) H -0.0935 0.3426 -0.3684 0.026 Uiso 1.00 1 c R . .
H(6) H 0.2165 0.6646 -0.3567 0.027 Uiso 1.00 1 c R . .
H(7) H 0.0643 0.7354 -0.3020 0.027 Uiso 1.00 1 c R . .
H(8) H -0.0207 0.6218 -0.3883 0.027 Uiso 1.00 1 c R . .
H(9) H 0.2450 0.7276 -0.1117 0.020 Uiso 1.00 1 c R . .
H(10) H 0.4308 0.7884 0.0352 0.020 Uiso 1.00 1 c R . .
H(11) H 0.5573 0.7680 0.1563 0.020 Uiso 1.00 1 c R . .
H(12) H 0.3232 0.8552 0.2373 0.024 Uiso 1.00 1 c R . .
H(13) H 0.0379 0.9313 0.2269 0.024 Uiso 1.00 1 c R . .
H(14) H -0.1689 0.8574 -0.0446 0.027 Uiso 1.00 1 c R . .
H(15) H -0.3528 0.9244 -0.0540 0.027 Uiso 1.00 1 c R . .
H(16) H 0.6195 0.8791 0.3886 0.043 Uiso 1.00 1 c R . .
H(17) H 0.8051 0.8031 0.4091 0.043 Uiso 1.00 1 c R . .
H(18) H 0.8484 0.9376 0.4232 0.043 Uiso 1.00 1 c R . .
H(19) H 0.4674 0.8271 0.6342 0.039 Uiso 1.00 1 c R . .
H(20) H 0.4383 0.7873 0.5025 0.039 Uiso 1.00 1 c R . .
H(21) H 0.4168 0.9157 0.5479 0.039 Uiso 1.00 1 c R . .

loop_
_atom_site_aniso_label
_atom_site_aniso_U_11
_atom_site_aniso_U_22
_atom_site_aniso_U_33
_atom_site_aniso_U_12
_atom_site_aniso_U_13
_atom_site_aniso_U_23
S(1) 0.0238(6) 0.0265(7) 0.0177(6) 0.0073(5) -0.0000(5) -0.0029(5)
S(2) 0.0352(7) 0.0298(8) 0.0205(7) 0.0120(5) 0.0008(5) 0.0034(5)
O(1) 0.0276(18) 0.031(2) 0.0069(15) -0.0030(15) -0.0008(14) 0.0005(14)
O(2) 0.035(2) 0.022(2) 0.0153(17) 0.0059(15) 0.0037(15) 0.0042(14)
O(3) 0.030(2) 0.044(2) 0.0157(18) 0.0081(17) -0.0044(16) -0.0045(17)
N(1) 0.0190(18) 0.020(2) 0.0037(17) 0.0022(14) 0.0021(14) 0.0010(14)
N(2) 0.0192(19) 0.023(2) 0.0115(19) 0.0056(15) 0.0019(16) 0.0043(16)
N(3) 0.0155(18) 0.022(2) 0.0089(18) 0.0058(14) 0.0033(15) 0.0017(15)
N(4) 0.0132(17) 0.0141(19) 0.0109(18) 0.0026(13) 0.0000(15) -0.0019(14)
N(5) 0.0161(18) 0.019(2) 0.018(2) 0.0013(15) 0.0008(16) 0.0027(16)
N(6) 0.0153(18) 0.029(2) 0.0107(19) 0.0061(16) -0.0028(15) -0.0009(16)
N(7) 0.0196(19) 0.032(2) 0.013(2) 0.0072(17) 0.0002(16) -0.0046(17)
C(1) 0.014(2) 0.025(2) 0.009(2) 0.0035(17) -0.0000(17) 0.0041(17)
C(2) 0.020(2) 0.017(2) 0.0082(19) 0.0050(17) 0.0026(17) 0.0014(16)
C(3) 0.0102(19) 0.019(2) 0.011(2) 0.0029(16) 0.0008(16) 0.0006(17)
C(4) 0.017(2) 0.020(2) 0.008(2) 0.0063(17) 0.0041(17) 0.0019(17)
C(5) 0.016(2) 0.017(2) 0.012(2) 0.0013(16) 0.0045(18) -0.0000(17)
C(6) 0.014(2) 0.023(2) 0.008(2) 0.0068(17) -0.0013(17) -0.0024(18)
C(7) 0.019(2) 0.032(2) 0.010(2) 0.0040(19) -0.0021(19) -0.0036(19)
C(8) 0.023(2) 0.029(2) 0.013(2) 0.006(2) -0.0008(19) 0.005(2)
C(9) 0.016(2) 0.019(2) 0.010(2) 0.0063(16) 0.0017(17) 0.0026(17)
C(10) 0.017(2) 0.022(2) 0.011(2) 0.0039(18) 0.0019(18) 0.0025(18)
C(11) 0.0116(19) 0.022(2) 0.0056(19) 0.0036(16) -0.0030(16) -0.0003(16)
C(12) 0.0110(19) 0.018(2) 0.0051(19) 0.0045(16) -0.0008(16) 0.0014(16)
C(13) 0.023(2) 0.010(2) 0.014(2) -0.0023(17) 0.0004(19) 0.0029(17)
C(14) 0.022(2) 0.025(2) 0.011(2) 0.0056(19) -0.0039(18) 0.0024(18)
C(15) 0.017(2) 0.023(2) 0.012(2) -0.0000(17) -0.0008(18) 0.0029(18)
C(16) 0.046(3) 0.030(3) 0.028(3) -0.006(2) 0.012(2) -0.011(2)
C(17) 0.039(3) 0.034(3) 0.027(2) 0.017(2) 0.009(2) 0.008(2)

loop_
_atom_type_symbol
_atom_type_description
_atom_type_scat_dispersion_real
_atom_type_scat_dispersion_imag
_atom_type_scat_source
C C 0.000 0.000
;
International Tables for Crystallography
(1992, Vol. C, Tables 4.2.6.8 and 6.1.1.4)
;
H H 0.000 0.000
;
International Tables for Crystallography
(1992, Vol. C, Table 6.1.1.4)
;
N N 0.000 0.000
;
International Tables for Crystallography
(1992, Vol. C, Tables 4.2.6.8 and 6.1.1.4)
;
O O 0.000 0.000
;
International Tables for Crystallography
(1992, Vol. C, Tables 4.2.6.8 and 6.1.1.4)
;
S S 0.000 0.000
;
International Tables for Crystallography
(1992, Vol. C, Tables 4.2.6.8 and 6.1.1.4)
;

loop_
_geom_angle_atom_site_label_1
_geom_angle_atom_site_label_2
_geom_angle_atom_site_label_3
_geom_angle
_geom_angle_publ_flag
_geom_angle_site_symmetry_1
_geom_angle_site_symmetry_2
_geom_angle_site_symmetry_3
O(3) S(2) C(16) 105.0(2) yes . . .
O(3) S(2) C(17) 105.2(2) yes . . .
C(16) S(2) C(17) 99.1(2) yes . . .
C(1) N(1) C(12) 117.5(4) yes . . .
C(1) N(2) C(2) 126.8(4) yes . . .
C(3) N(3) C(4) 116.8(4) yes . . .
C(11) N(4) C(12) 120.6(3) yes . . .
C(11) N(4) C(13) 122.2(4) yes . . .
C(12) N(4) C(13) 117.1(3) yes . . .
N(6) N(5) C(14) 115.8(4) yes . . .
N(5) N(6) C(15) 120.5(3) yes . . .
O(1) C(1) N(1) 120.9(4) yes . . .
O(1) C(1) N(2) 118.6(4) yes . . .
N(1) C(1) N(2) 120.5(3) yes . . .
O(2) C(2) N(2) 122.8(4) yes . . .
O(2) C(2) C(3) 124.9(3) yes . . .
N(2) C(2) C(3) 112.3(4) yes . . .
N(3) C(3) C(2) 117.7(4) yes . . .
N(3) C(3) C(12) 124.5(4) yes . . .
C(2) C(3) C(12) 117.7(3) yes . . .
N(3) C(4) C(5) 116.9(4) yes . . .
N(3) C(4) C(11) 122.9(3) yes . . .
C(5) C(4) C(11) 120.3(4) yes . . .
C(4) C(5) C(6) 121.2(4) yes . . .
C(5) C(6) C(7) 120.9(4) yes . . .
C(5) C(6) C(9) 117.6(3) yes . . .
C(7) C(6) C(9) 121.6(4) yes . . .
C(6) C(9) C(8) 119.4(3) yes . . .
C(6) C(9) C(10) 121.8(4) yes . . .
C(8) C(9) C(10) 118.7(4) yes . . .
C(9) C(10) C(11) 119.7(4) yes . . .
N(4) C(11) C(4) 118.2(4) yes . . .
N(4) C(11) C(10) 122.4(4) yes . . .
C(4) C(11) C(10) 119.4(3) yes . . .
N(1) C(12) N(4) 117.9(4) yes . . .
N(1) C(12) C(3) 125.2(4) yes . . .
N(4) C(12) C(3) 116.9(3) yes . . .
N(4) C(13) C(14) 112.7(4) yes . . .
N(5) C(14) C(13) 119.0(4) yes . . .
S(1) C(15) N(6) 118.5(3) yes . . .
S(1) C(15) N(7) 124.3(3) yes . . .
N(6) C(15) N(7) 117.1(4) yes . . .
C(1) N(2) H(1) 116.6(3) no . . .
C(2) N(2) H(1) 116.6(4) no . . .
N(5) N(6) H(13) 119.8(4) no . . .
C(15) N(6) H(13) 119.8(4) no . . .
C(15) N(7) H(14) 120.0 no . . .
C(15) N(7) H(15) 120.0 no . . .
H(14) N(7) H(15) 120.0 no . . .
C(4) C(5) H(2) 119.4(4) no . . .
C(6) C(5) H(2) 119.4(4) no . . .
C(6) C(7) H(3) 109.5(3) no . . .
C(6) C(7) H(4) 109.5(4) no . . .
C(6) C(7) H(5) 109.5(4) no . . .
H(3) C(7) H(4) 109.5(5) no . . .
H(3) C(7) H(5) 109.5(5) no . . .
H(4) C(7) H(5) 109.5(4) no . . .
C(9) C(8) H(6) 109.5(4) no . . .
C(9) C(8) H(7) 109.5(4) no . . .
C(9) C(8) H(8) 109.5(4) no . . .
H(6) C(8) H(7) 109.5(5) no . . .
H(6) C(8) H(8) 109.5(5) no . . .
H(7) C(8) H(8) 109.5(5) no . . .
C(9) C(10) H(9) 120.1(4) no . . .
C(11) C(10) H(9) 120.2(4) no . . .
N(4) C(13) H(10) 109.1(3) no . . .
N(4) C(13) H(11) 109.1(4) no . . .
C(14) C(13) H(10) 109.1(4) no . . .
C(14) C(13) H(11) 109.1(3) no . . .
H(10) C(13) H(11) 107.8(4) no . . .
N(5) C(14) H(12) 120.5(5) no . . .
C(13) C(14) H(12) 120.5(4) no . . .
S(2) C(16) H(16) 109.5 no . . .
S(2) C(16) H(17) 109.5 no . . .
S(2) C(16) H(18) 109.5 no . . .
H(16) C(16) H(17) 109.5 no . . .
H(16) C(16) H(18) 109.5 no . . .
H(17) C(16) H(18) 109.5 no . . .
S(2) C(17) H(19) 109.5 no . . .
S(2) C(17) H(20) 109.5 no . . .
S(2) C(17) H(21) 109.5 no . . .
H(19) C(17) H(20) 109.5 no . . .
H(19) C(17) H(21) 109.5 no . . .
H(20) C(17) H(21) 109.5 no . . .

loop_
_geom_bond_atom_site_label_1
_geom_bond_atom_site_label_2
_geom_bond_distance
_geom_bond_publ_flag
_geom_bond_site_symmetry_1
_geom_bond_site_symmetry_2
S(1) C(15) 1.695(5) yes . .
S(2) O(3) 1.509(4) yes . .
S(2) C(16) 1.802(6) yes . .
S(2) C(17) 1.796(6) yes . .
O(1) C(1) 1.228(5) yes . .
O(2) C(2) 1.202(6) yes . .
N(1) C(1) 1.380(6) yes . .
N(1) C(12) 1.332(5) yes . .
N(2) C(1) 1.381(6) yes . .
N(2) C(2) 1.390(5) yes . .
N(3) C(3) 1.310(5) yes . .
N(3) C(4) 1.374(6) yes . .
N(4) C(11) 1.395(5) yes . .
N(4) C(12) 1.359(6) yes . .
N(4) C(13) 1.482(5) yes . .
N(5) N(6) 1.370(6) yes . .
N(5) C(14) 1.281(6) yes . .
N(6) C(15) 1.359(6) yes . .
N(7) C(15) 1.328(6) yes . .
C(2) C(3) 1.498(7) yes . .
C(3) C(12) 1.443(6) yes . .
C(4) C(5) 1.417(5) yes . .
C(4) C(11) 1.398(6) yes . .
C(5) C(6) 1.383(6) yes . .
C(6) C(7) 1.496(6) yes . .
C(6) C(9) 1.439(6) yes . .
C(8) C(9) 1.511(7) yes . .
C(9) C(10) 1.380(5) yes . .
C(10) C(11) 1.415(7) yes . .
C(13) C(14) 1.496(7) yes . .
N(2) H(1) 0.880(4) no . .
N(6) H(13) 0.880(4) no . .
N(7) H(14) 0.880 no . .
N(7) H(15) 0.880 no . .
C(5) H(2) 0.950(4) no . .
C(7) H(3) 0.980(5) no . .
C(7) H(4) 0.980(5) no . .
C(7) H(5) 0.980(5) no . .
C(8) H(6) 0.980(5) no . .
C(8) H(7) 0.980(5) no . .
C(8) H(8) 0.980(4) no . .
C(10) H(9) 0.950(5) no . .
C(13) H(10) 0.990(5) no . .
C(13) H(11) 0.990(4) no . .
C(14) H(12) 0.950(4) no . .
C(16) H(16) 0.980 no . .
C(16) H(17) 0.980 no . .
C(16) H(18) 0.980 no . .
C(17) H(19) 0.980 no . .
C(17) H(20) 0.980 no . .
C(17) H(21) 0.980 no . .

loop_
_geom_contact_atom_site_label_1
_geom_contact_atom_site_label_2
_geom_contact_distance
_geom_contact_publ_flag
_geom_contact_site_symmetry_1
_geom_contact_site_symmetry_2
S(1) N(7) 3.417(4) ? . 2_475
S(2) O(1) 3.498(3) ? . .
S(2) O(2) 3.544(4) ? . 2_666
O(1) S(2) 3.498(3) ? . .
O(1) O(1) 3.190(5) ? . 2_666
O(1) N(2) 2.863(5) ? . 2_666
O(1) C(1) 3.468(6) ? . 2_666
O(1) C(7) 3.434(6) ? . 2_665
O(1) C(16) 3.415(7) ? . .
O(1) C(17) 3.154(7) ? . .
O(2) S(2) 3.544(4) ? . 2_666
O(2) N(7) 3.075(5) ? . 2_565
O(2) C(8) 3.459(7) ? . 2_565
O(2) C(9) 3.485(6) ? . 2_565
O(2) C(17) 3.397(7) ? . 2_666
O(3) N(5) 3.526(5) ? . 2_676
O(3) N(6) 2.784(5) ? . 2_676
O(3) C(14) 3.284(6) ? . 2_676
O(3) C(16) 3.520(8) ? . 2_776
O(3) C(17) 3.376(7) ? . 2_676
N(1) C(5) 3.497(6) ? . 2_665
N(1) C(6) 3.510(6) ? . 2_665
N(1) C(7) 3.598(6) ? . 2_565
N(1) C(16) 3.576(6) ? . .
N(2) O(1) 2.863(5) ? . 2_666
N(2) C(6) 3.584(6) ? . 2_565
N(2) C(7) 3.506(6) ? . 2_565
N(2) C(9) 3.566(6) ? . 2_665
N(3) N(4) 3.447(5) ? . 2_665
N(3) C(4) 3.530(6) ? . 2_565
N(3) C(10) 3.574(6) ? . 2_565
N(3) C(11) 3.375(5) ? . 2_565
N(3) C(11) 3.439(5) ? . 2_665
N(4) N(3) 3.447(5) ? . 2_665
N(4) C(4) 3.461(6) ? . 2_665
N(4) C(5) 3.590(6) ? . 2_565
N(5) O(3) 3.526(5) ? . 2_676
N(5) N(7) 3.420(6) ? . 2_575
N(6) O(3) 2.784(5) ? . 2_676
N(6) N(7) 3.527(6) ? . 2_575
N(7) S(1) 3.417(4) ? . 2_475
N(7) O(2) 3.075(5) ? . 2_565
N(7) N(5) 3.420(6) ? . 2_575
N(7) N(6) 3.527(6) ? . 2_575
N(7) C(13) 3.501(7) ? . 1_455
C(1) O(1) 3.468(6) ? . 2_666
C(1) C(6) 3.520(7) ? . 2_665
C(1) C(7) 3.321(7) ? . 2_565
C(1) C(7) 3.517(6) ? . 2_665
C(2) C(6) 3.551(7) ? . 2_565
C(2) C(8) 3.569(7) ? . 2_565
C(2) C(9) 3.305(6) ? . 2_565
C(2) C(9) 3.524(6) ? . 2_665
C(2) C(10) 3.523(7) ? . 2_665
C(3) C(5) 3.520(6) ? . 2_565
C(3) C(6) 3.486(6) ? . 2_565
C(3) C(9) 3.561(6) ? . 2_565
C(3) C(10) 3.525(6) ? . 2_665
C(3) C(11) 3.472(6) ? . 2_665
C(4) N(3) 3.530(6) ? . 2_565
C(4) N(4) 3.461(6) ? . 2_665
C(4) C(4) 3.434(6) ? . 2_565
C(4) C(11) 3.579(6) ? . 2_565
C(4) C(12) 3.502(6) ? . 2_665
C(5) N(1) 3.497(6) ? . 2_665
C(5) N(4) 3.590(6) ? . 2_565
C(5) C(3) 3.520(6) ? . 2_565
C(5) C(12) 3.353(6) ? . 2_565
C(5) C(12) 3.462(6) ? . 2_665
C(6) N(1) 3.510(6) ? . 2_665
C(6) N(2) 3.584(6) ? . 2_565
C(6) C(1) 3.520(7) ? . 2_665
C(6) C(2) 3.551(7) ? . 2_565
C(6) C(3) 3.486(6) ? . 2_565
C(6) C(12) 3.555(6) ? . 2_565
C(7) O(1) 3.434(6) ? . 2_665
C(7) N(1) 3.598(6) ? . 2_565
C(7) N(2) 3.506(6) ? . 2_565
C(7) C(1) 3.321(7) ? . 2_565
C(7) C(1) 3.517(6) ? . 2_665
C(8) O(2) 3.459(7) ? . 2_565
C(8) C(2) 3.569(7) ? . 2_565
C(9) O(2) 3.485(6) ? . 2_565
C(9) N(2) 3.566(6) ? . 2_665
C(9) C(2) 3.305(6) ? . 2_565
C(9) C(2) 3.524(6) ? . 2_665
C(9) C(3) 3.561(6) ? . 2_565
C(10) N(3) 3.574(6) ? . 2_565
C(10) C(2) 3.523(7) ? . 2_665
C(10) C(3) 3.525(6) ? . 2_665
C(11) N(3) 3.375(5) ? . 2_565
C(11) N(3) 3.439(5) ? . 2_665
C(11) C(3) 3.472(6) ? . 2_665
C(11) C(4) 3.579(6) ? . 2_565
C(12) C(4) 3.502(6) ? . 2_665
C(12) C(5) 3.353(6) ? . 2_565
C(12) C(5) 3.462(6) ? . 2_665
C(12) C(6) 3.555(6) ? . 2_565
C(13) N(7) 3.501(7) ? . 1_655
C(13) C(15) 3.453(6) ? . 1_655
C(14) O(3) 3.284(6) ? . 2_676
C(15) C(13) 3.453(6) ? . 1_455
C(16) O(1) 3.415(7) ? . .
C(16) O(3) 3.520(8) ? . 2_776
C(16) N(1) 3.576(6) ? . .
C(17) O(1) 3.154(7) ? . .
C(17) O(2) 3.397(7) ? . 2_666
C(17) O(3) 3.376(7) ? . 2_676
S(1) H(7) 3.1461(12) ? . 2_575
S(1) H(9) 3.0128(14) ? . 2_575
S(1) H(10) 3.3735(12) ? . 1_455
S(1) H(10) 3.4542(14) ? . 2_575
S(1) H(11) 3.2740(14) ? . 1_455
S(1) H(12) 3.5853(14) ? . 1_455
S(1) H(15) 2.541 ? . 2_475
S(1) H(18) 3.500 ? . 1_455
S(1) H(19) 3.269 ? . 2_576
S(2) H(7) 3.0843(15) ? . 1_656
S(2) H(13) 3.0300(13) ? . 2_676
S(2) H(18) 3.323 ? . 2_776
S(2) H(21) 3.177 ? . 2_676
O(1) H(1) 2.031(3) ? . 2_666
O(1) H(3) 2.488(3) ? . 2_665
O(1) H(4) 3.338(3) ? . 1_656
O(1) H(4) 3.169(3) ? . 2_565
O(1) H(5) 3.214(3) ? . 2_565
O(1) H(8) 3.052(3) ? . 1_656
O(1) H(16) 3.430 ? . .
O(1) H(17) 2.928 ? . .
O(1) H(19) 3.424 ? . .
O(1) H(20) 2.400 ? . .
O(2) H(6) 3.236(3) ? . 2_665
O(2) H(7) 3.019(4) ? . 2_565
O(2) H(8) 3.397(4) ? . 2_565
O(2) H(9) 3.540(4) ? . 2_665
O(2) H(14) 2.491 ? . 2_565
O(2) H(15) 3.069 ? . 2_565
O(2) H(19) 2.664 ? . 2_666
O(3) H(12) 2.516(4) ? . 2_676
O(3) H(13) 1.935(3) ? . 2_676
O(3) H(16) 3.187 ? . 2_676
O(3) H(17) 3.541 ? . 2_776
O(3) H(18) 2.681 ? . 2_776
O(3) H(20) 3.359 ? . 2_676
O(3) H(21) 2.580 ? . 2_676
N(1) H(3) 3.137(3) ? . 2_665
N(1) H(5) 3.033(4) ? . 2_565
N(1) H(16) 3.174 ? . .
N(1) H(17) 3.087 ? . .
N(1) H(20) 3.298 ? . .
N(2) H(1) 3.476(3) ? . 2_666
N(2) H(3) 3.463(3) ? . 2_665
N(2) H(4) 2.950(4) ? . 2_565
N(2) H(5) 3.540(4) ? . 2_565
N(2) H(6) 2.844(4) ? . 2_665
N(2) H(8) 3.112(4) ? . 2_565
N(2) H(19) 3.516 ? . 2_666
N(3) H(10) 3.484(4) ? . 2_665
N(3) H(11) 3.499(4) ? . 2_665
N(3) H(14) 3.160 ? . 2_565
N(4) H(2) 3.441(4) ? . 2_565
N(5) H(2) 2.836(4) ? . 2_565
N(5) H(15) 3.277 ? . 2_575
N(6) H(2) 3.007(4) ? . 2_565
N(6) H(11) 3.362(4) ? . 1_455
N(6) H(14) 3.482 ? . 2_575
N(6) H(15) 3.550 ? . 2_575
N(7) H(10) 2.782(4) ? . 1_455
N(7) H(11) 3.306(4) ? . 1_455
C(1) H(1) 3.064(4) ? . 2_666
C(1) H(3) 2.736(4) ? . 2_665
C(1) H(4) 2.964(4) ? . 2_565
C(1) H(5) 2.976(4) ? . 2_565
C(1) H(6) 3.555(5) ? . 2_665
C(1) H(17) 3.359 ? . .
C(1) H(20) 3.109 ? . .
C(2) H(6) 3.144(4) ? . 2_665
C(2) H(7) 3.455(5) ? . 2_565
C(2) H(8) 3.338(5) ? . 2_565
C(2) H(14) 3.411 ? . 2_565
C(2) H(19) 3.398 ? . 2_666
C(5) H(11) 3.204(4) ? . 2_665
C(7) H(4) 3.398(5) ? . 2_564
C(7) H(6) 3.315(4) ? . 2_564
C(7) H(8) 3.011(5) ? . 2_564
C(7) H(17) 3.036 ? . 2_665
C(7) H(20) 3.560 ? . 2_565
C(8) H(1) 3.591(5) ? . 2_565
C(8) H(1) 3.552(5) ? . 2_665
C(8) H(3) 3.219(4) ? . 2_564
C(8) H(4) 3.302(5) ? . 2_564
C(8) H(19) 3.288 ? . 1_554
C(12) H(2) 3.400(4) ? . 2_565
C(13) H(2) 3.580(4) ? . 2_665
C(13) H(15) 3.497 ? . 1_655
C(13) H(16) 3.526 ? . .
C(14) H(2) 3.104(5) ? . 2_565
C(14) H(15) 3.452 ? . 2_575
C(14) H(16) 3.156 ? . .
C(15) H(10) 3.038(4) ? . 1_455
C(15) H(11) 2.981(5) ? . 1_455
C(15) H(14) 3.443 ? . 2_575
C(16) H(3) 3.381(6) ? . 2_665
C(16) H(11) 3.421(5) ? . .
C(16) H(12) 3.325(5) ? . .
C(16) H(18) 3.359 ? . 2_776
C(16) H(21) 2.857 ? . 2_676
C(17) H(1) 3.341(6) ? . 2_666
C(17) H(6) 3.191(6) ? . 1_556
C(17) H(16) 3.396 ? . 2_676
C(17) H(18) 3.565 ? . 2_676
C(17) H(21) 3.382 ? . 2_676
H(1) O(1) 2.031(3) ? . 2_666
H(1) N(2) 3.476(3) ? . 2_666
H(1) C(1) 3.064(4) ? . 2_666
H(1) C(8) 3.591(5) ? . 2_565
H(1) C(8) 3.552(5) ? . 2_665
H(1) C(17) 3.341(6) ? . 2_666
H(1) H(1) 3.069 ? . 2_666
H(1) H(4) 3.450 ? . 1_656
H(1) H(4) 2.983 ? . 2_565
H(1) H(6) 2.661 ? . 2_665
H(1) H(8) 2.883 ? . 2_565
H(1) H(19) 3.002 ? . 2_666
H(1) H(20) 2.981 ? . 2_666
H(2) N(4) 3.441(4) ? . 2_565
H(2) N(5) 2.836(4) ? . 2_565
H(2) N(6) 3.007(4) ? . 2_565
H(2) C(12) 3.400(4) ? . 2_565
H(2) C(13) 3.580(4) ? . 2_665
H(2) C(14) 3.104(5) ? . 2_565
H(2) H(11) 2.782 ? . 2_665
H(2) H(12) 3.322 ? . 2_565
H(2) H(13) 3.166 ? . 2_565
H(2) H(17) 3.409 ? . 2_665
H(3) O(1) 2.488(3) ? . 2_665
H(3) N(1) 3.137(3) ? . 2_665
H(3) N(2) 3.463(3) ? . 2_665
H(3) C(1) 2.736(4) ? . 2_665
H(3) C(8) 3.219(4) ? . 2_564
H(3) C(16) 3.381(6) ? . 2_665
H(3) H(4) 3.019 ? . 2_564
H(3) H(6) 3.184 ? . 2_564
H(3) H(8) 2.470 ? . 2_564
H(3) H(17) 2.439 ? . 2_665
H(4) O(1) 3.338(3) ? . 1_454
H(4) O(1) 3.169(3) ? . 2_565
H(4) N(2) 2.950(4) ? . 2_565
H(4) C(1) 2.964(4) ? . 2_565
H(4) C(7) 3.398(5) ? . 2_564
H(4) C(8) 3.302(5) ? . 2_564
H(4) H(1) 3.450 ? . 1_454
H(4) H(1) 2.983 ? . 2_565
H(4) H(3) 3.019 ? . 2_564
H(4) H(4) 2.881 ? . 2_564
H(4) H(6) 2.919 ? . 2_564
H(4) H(8) 2.788 ? . 2_564
H(4) H(20) 3.551 ? . 2_565
H(5) O(1) 3.214(3) ? . 2_565
H(5) N(1) 3.033(4) ? . 2_565
H(5) N(2) 3.540(4) ? . 2_565
H(5) C(1) 2.976(4) ? . 2_565
H(5) H(6) 3.295 ? . 2_564
H(5) H(8) 3.354 ? . 2_564
H(5) H(12) 3.519 ? . 2_565
H(5) H(17) 2.809 ? . 2_665
H(5) H(20) 2.771 ? . 2_565
H(6) O(2) 3.236(3) ? . 2_665
H(6) N(2) 2.844(4) ? . 2_665
H(6) C(1) 3.555(5) ? . 2_665
H(6) C(2) 3.144(4) ? . 2_665
H(6) C(7) 3.315(4) ? . 2_564
H(6) C(17) 3.191(6) ? . 1_554
H(6) H(1) 2.661 ? . 2_665
H(6) H(3) 3.184 ? . 2_564
H(6) H(4) 2.919 ? . 2_564
H(6) H(5) 3.295 ? . 2_564
H(6) H(19) 2.533 ? . 1_554
H(6) H(20) 3.012 ? . 1_554
H(7) S(1) 3.1461(12) ? . 2_575
H(7) S(2) 3.0843(15) ? . 1_454
H(7) O(2) 3.019(4) ? . 2_565
H(7) C(2) 3.455(5) ? . 2_565
H(7) H(19) 3.193 ? . 1_554
H(8) O(1) 3.052(3) ? . 1_454
H(8) O(2) 3.397(4) ? . 2_565
H(8) N(2) 3.112(4) ? . 2_565
H(8) C(2) 3.338(5) ? . 2_565
H(8) C(7) 3.011(5) ? . 2_564
H(8) H(1) 2.883 ? . 2_565
H(8) H(3) 2.470 ? . 2_564
H(8) H(4) 2.788 ? . 2_564
H(8) H(5) 3.354 ? . 2_564
H(8) H(17) 3.576 ? . 1_454
H(9) S(1) 3.0128(14) ? . 2_575
H(9) O(2) 3.540(4) ? . 2_665
H(9) H(15) 3.366 ? . 1_655
H(10) S(1) 3.3735(12) ? . 1_655
H(10) S(1) 3.4542(14) ? . 2_575
H(10) N(3) 3.484(4) ? . 2_665
H(10) N(7) 2.782(4) ? . 1_655
H(10) C(15) 3.038(4) ? . 1_655
H(10) H(14) 3.203 ? . 1_655
H(10) H(15) 2.637 ? . 1_655
H(10) H(15) 3.511 ? . 2_575
H(11) S(1) 3.2740(14) ? . 1_655
H(11) N(3) 3.499(4) ? . 2_665
H(11) N(6) 3.362(4) ? . 1_655
H(11) N(7) 3.306(4) ? . 1_655
H(11) C(5) 3.204(4) ? . 2_665
H(11) C(15) 2.981(5) ? . 1_655
H(11) C(16) 3.421(5) ? . .
H(11) H(2) 2.782 ? . 2_665
H(11) H(13) 3.553 ? . 1_655
H(11) H(15) 3.539 ? . 1_655
H(11) H(16) 2.930 ? . .
H(11) H(17) 3.145 ? . .
H(12) S(1) 3.5853(14) ? . 1_655
H(12) O(3) 2.516(4) ? . 2_676
H(12) C(16) 3.325(5) ? . .
H(12) H(2) 3.322 ? . 2_565
H(12) H(5) 3.519 ? . 2_565
H(12) H(16) 2.378 ? . .
H(12) H(20) 3.408 ? . .
H(13) S(2) 3.0300(13) ? . 2_676
H(13) O(3) 1.935(3) ? . 2_676
H(13) H(2) 3.166 ? . 2_565
H(13) H(11) 3.553 ? . 1_455
H(13) H(17) 3.494 ? . 1_455
H(13) H(18) 3.004 ? . 1_455
H(14) O(2) 2.491 ? . 2_565
H(14) N(3) 3.160 ? . 2_565
H(14) N(6) 3.482 ? . 2_575
H(14) C(2) 3.411 ? . 2_565
H(14) C(15) 3.443 ? . 2_575
H(14) H(10) 3.203 ? . 1_455
H(15) S(1) 2.541 ? . 2_475
H(15) O(2) 3.069 ? . 2_565
H(15) N(5) 3.277 ? . 2_575
H(15) N(6) 3.550 ? . 2_575
H(15) C(13) 3.497 ? . 1_455
H(15) C(14) 3.452 ? . 2_575
H(15) H(9) 3.366 ? . 1_455
H(15) H(10) 2.637 ? . 1_455
H(15) H(10) 3.511 ? . 2_575
H(15) H(11) 3.539 ? . 1_455
H(15) H(15) 3.201 ? . 2_475
H(16) O(1) 3.430 ? . .
H(16) O(3) 3.187 ? . 2_676
H(16) N(1) 3.174 ? . .
H(16) C(13) 3.526 ? . .
H(16) C(14) 3.156 ? . .
H(16) C(17) 3.396 ? . 2_676
H(16) H(11) 2.930 ? . .
H(16) H(12) 2.378 ? . .
H(16) H(21) 2.535 ? . 2_676
H(17) O(1) 2.928 ? . .
H(17) O(3) 3.541 ? . 2_776
H(17) N(1) 3.087 ? . .
H(17) C(1) 3.359 ? . .
H(17) C(7) 3.036 ? . 2_665
H(17) H(2) 3.409 ? . 2_665
H(17) H(3) 2.439 ? . 2_665
H(17) H(5) 2.809 ? . 2_665
H(17) H(8) 3.576 ? . 1_656
H(17) H(11) 3.145 ? . .
H(17) H(13) 3.494 ? . 1_655
H(18) S(1) 3.500 ? . 1_655
H(18) S(2) 3.323 ? . 2_776
H(18) O(3) 2.681 ? . 2_776
H(18) C(16) 3.359 ? . 2_776
H(18) C(17) 3.565 ? . 2_676
H(18) H(13) 3.004 ? . 1_655
H(18) H(18) 2.665 ? . 2_776
H(18) H(21) 2.660 ? . 2_676
H(19) S(1) 3.269 ? . 2_576
H(19) O(1) 3.424 ? . .
H(19) O(2) 2.664 ? . 2_666
H(19) N(2) 3.516 ? . 2_666
H(19) C(2) 3.398 ? . 2_666
H(19) C(8) 3.288 ? . 1_556
H(19) H(1) 3.002 ? . 2_666
H(19) H(6) 2.533 ? . 1_556
H(19) H(7) 3.193 ? . 1_556
H(20) O(1) 2.400 ? . .
H(20) O(3) 3.359 ? . 2_676
H(20) N(1) 3.298 ? . .
H(20) C(1) 3.109 ? . .
H(20) C(7) 3.560 ? . 2_565
H(20) H(1) 2.981 ? . 2_666
H(20) H(4) 3.551 ? . 2_565
H(20) H(5) 2.771 ? . 2_565
H(20) H(6) 3.012 ? . 1_556
H(20) H(12) 3.408 ? . .
H(21) S(2) 3.177 ? . 2_676
H(21) O(3) 2.580 ? . 2_676
H(21) C(16) 2.857 ? . 2_676
H(21) C(17) 3.382 ? . 2_676
H(21) H(16) 2.535 ? . 2_676
H(21) H(18) 2.660 ? . 2_676
H(21) H(21) 2.778 ? . 2_676

loop_
_geom_torsion_atom_site_label_1
_geom_torsion_atom_site_label_2
_geom_torsion_atom_site_label_3
_geom_torsion_atom_site_label_4
_geom_torsion
_geom_torsion_publ_flag
_geom_torsion_site_symmetry_1
_geom_torsion_site_symmetry_2
_geom_torsion_site_symmetry_3
_geom_torsion_site_symmetry_4
C(1) N(1) C(12) N(4) -179.7(4) ? . . . .
C(1) N(1) C(12) C(3) -1.2(6) ? . . . .
C(12) N(1) C(1) O(1) 178.6(4) ? . . . .
C(12) N(1) C(1) N(2) -0.3(6) ? . . . .
C(1) N(2) C(2) O(2) 177.0(4) ? . . . .
C(1) N(2) C(2) C(3) -3.3(6) ? . . . .
C(2) N(2) C(1) O(1) -176.1(4) ? . . . .
C(2) N(2) C(1) N(1) 2.9(7) ? . . . .
C(3) N(3) C(4) C(5) -179.1(4) ? . . . .
C(3) N(3) C(4) C(11) 1.5(6) ? . . . .
C(4) N(3) C(3) C(2) 178.4(4) ? . . . .
C(4) N(3) C(3) C(12) -1.3(6) ? . . . .
C(11) N(4) C(12) N(1) -177.7(4) ? . . . .
C(11) N(4) C(12) C(3) 3.6(6) ? . . . .
C(12) N(4) C(11) C(4) -3.5(6) ? . . . .
C(12) N(4) C(11) C(10) 177.0(4) ? . . . .
C(11) N(4) C(13) C(14) 105.1(5) ? . . . .
C(13) N(4) C(11) C(4) 174.7(4) ? . . . .
C(13) N(4) C(11) C(10) -4.8(6) ? . . . .
C(12) N(4) C(13) C(14) -76.6(4) ? . . . .
C(13) N(4) C(12) N(1) 4.0(6) ? . . . .
C(13) N(4) C(12) C(3) -174.7(4) ? . . . .
N(6) N(5) C(14) C(13) -178.5(4) ? . . . .
C(14) N(5) N(6) C(15) 174.1(4) ? . . . .
N(5) N(6) C(15) S(1) -174.1(3) ? . . . .
N(5) N(6) C(15) N(7) 6.1(7) ? . . . .
O(2) C(2) C(3) N(3) 1.5(7) ? . . . .
O(2) C(2) C(3) C(12) -178.7(4) ? . . . .
N(2) C(2) C(3) N(3) -178.1(4) ? . . . .
N(2) C(2) C(3) C(12) 1.6(6) ? . . . .
N(3) C(3) C(12) N(1) -179.8(4) ? . . . .
N(3) C(3) C(12) N(4) -1.2(6) ? . . . .
C(2) C(3) C(12) N(1) 0.5(6) ? . . . .
C(2) C(3) C(12) N(4) 179.1(4) ? . . . .
N(3) C(4) C(5) C(6) -179.2(4) ? . . . .
N(3) C(4) C(11) N(4) 0.9(7) ? . . . .
N(3) C(4) C(11) C(10) -179.7(4) ? . . . .
C(5) C(4) C(11) N(4) -178.5(4) ? . . . .
C(5) C(4) C(11) C(10) 0.9(7) ? . . . .
C(11) C(4) C(5) C(6) 0.2(5) ? . . . .
C(4) C(5) C(6) C(7) 178.1(4) ? . . . .
C(4) C(5) C(6) C(9) -1.0(7) ? . . . .
C(5) C(6) C(9) C(8) 178.8(4) ? . . . .
C(5) C(6) C(9) C(10) 0.8(7) ? . . . .
C(7) C(6) C(9) C(8) -0.3(6) ? . . . .
C(7) C(6) C(9) C(10) -178.3(4) ? . . . .
C(6) C(9) C(10) C(11) 0.3(6) ? . . . .
C(8) C(9) C(10) C(11) -177.7(4) ? . . . .
C(9) C(10) C(11) N(4) 178.3(4) ? . . . .
C(9) C(10) C(11) C(4) -1.1(7) ? . . . .
N(4) C(13) C(14) N(5) -73.4(6) ? . . . .

loop_
_cod_related_entry_id
_cod_related_entry_database
_cod_related_entry_code
1 ChemSpider 30652791
